data_2226448
loop_
_publ_author_name
'Grubba, Rafa\/l'
'Ponikiewski, \/Lukasz'
'Pikies, Jerzy'

_publ_section_title
;
 Dispiro[cyclopropane-1,5'-<i>endo</i>-tricyclo[5.2.1.0^2,6^]deca-3,8-diene-10',1''-cyclopropane]
;
_journal_coeditor_code GK2280
_journal_issue 7
_journal_name_full 'Acta Crystallographica Section E'
_journal_page_first o1648
_journal_paper_doi 10.1107/S1600536810021951
_journal_volume 66
_journal_year 2010
_chemical_formula_iupac 'C14 H16'
_chemical_formula_moiety 'C14 H16'
_chemical_formula_sum 'C14 H16'
_chemical_formula_weight 184.27
_chemical_name_systematic
;
Dispiro[cyclopropane-1,5'-<i>endo</i>-tricyclo[5.2.1.0^2,6^]deca-3,8-diene-
10',1''-cyclopropane]
;
_space_group_IT_number 2
_symmetry_cell_setting triclinic
_symmetry_space_group_name_Hall '-P 1'
_symmetry_space_group_name_H-M 'P -1'
_atom_sites_solution_hydrogens geom
_atom_sites_solution_primary direct
_atom_sites_solution_secondary difmap
_audit_creation_method 'WinGX routine CIF_UPDATE'
_cell_angle_alpha 68.488(9)
_cell_angle_beta 81.625(7)
_cell_angle_gamma 73.351(8)
_cell_formula_units_Z 2
_cell_length_a 6.4079(5)
_cell_length_b 8.6355(8)
_cell_length_c 10.7216(10)
_cell_measurement_reflns_used 1384
_cell_measurement_temperature 293(2)
_cell_measurement_theta_max 28.4867
_cell_measurement_theta_min 2.6128
_cell_volume 528.27(9)
_computing_cell_refinement
;
CrysAlis Pro (Oxford Diffraction, 2009)
;
_computing_data_collection
;
CrysAlis Pro (Oxford Diffraction, 2009)
;
_computing_data_reduction 'CrysAlis Pro (Oxford Diffraction, 2009)'
_computing_molecular_graphics 'ORTEP-3 for Windows (Farrugia, 1997)'
_computing_publication_material 'WinGX (Farrugia, 1999)'
_computing_structure_refinement 'SHELXL97 (Sheldrick, 2008)'
_computing_structure_solution 'SHELXS97 (Sheldrick, 2008)'
_diffrn_ambient_temperature 293(2)
_diffrn_detector_area_resol_mean 8.1883
_diffrn_measured_fraction_theta_full 0.989
_diffrn_measured_fraction_theta_max 0.989
_diffrn_measurement_device_type 'Oxford Diffraction Xcalibur S'
_diffrn_measurement_method '\w scans'
_diffrn_radiation_monochromator graphite
_diffrn_radiation_type MoK\a
_diffrn_radiation_wavelength 0.71073
_diffrn_reflns_av_R_equivalents 0.0244
_diffrn_reflns_limit_h_max 8
_diffrn_reflns_limit_h_min -8
_diffrn_reflns_limit_k_max 10
_diffrn_reflns_limit_k_min -10
_diffrn_reflns_limit_l_max 13
_diffrn_reflns_limit_l_min -8
_diffrn_reflns_number 3444
_diffrn_reflns_theta_full 26.98
_diffrn_reflns_theta_max 26.98
_diffrn_reflns_theta_min 2.62
_exptl_absorpt_coefficient_mu 0.065
_exptl_absorpt_correction_T_max 1
_exptl_absorpt_correction_T_min 0.77535
_exptl_absorpt_correction_type multi-scan
_exptl_absorpt_process_details
;
(CrysAlis Pro; Oxford Diffraction, 2009)
;
_exptl_crystal_colour colourless
_exptl_crystal_density_diffrn 1.158
_exptl_crystal_density_method 'not measured'
_exptl_crystal_description block
_exptl_crystal_F_000 200
_exptl_crystal_size_max 0.23
_exptl_crystal_size_mid 0.22
_exptl_crystal_size_min 0.21
_refine_diff_density_max 0.216
_refine_diff_density_min -0.148
_refine_ls_extinction_method none
_refine_ls_goodness_of_fit_ref 0.985
_refine_ls_hydrogen_treatment constr
_refine_ls_matrix_type full
_refine_ls_number_parameters 127
_refine_ls_number_reflns 2269
_refine_ls_number_restraints 0
_refine_ls_restrained_S_all 0.985
_refine_ls_R_factor_all 0.1035
_refine_ls_R_factor_gt 0.0596
_refine_ls_shift/su_max 0
_refine_ls_shift/su_mean 0
_refine_ls_structure_factor_coef Fsqd
_refine_ls_weighting_details 'calc w=1/[\s^2^(Fo^2^)+(0.0950P)^2^] where P=(Fo^2^+2Fc^2^)/3'
_refine_ls_weighting_scheme calc
_refine_ls_wR_factor_ref 0.1683
_reflns_number_gt 1348
_reflns_number_total 2269
_reflns_threshold_expression I>2sigma(I)
_cod_data_source_file gk2280.cif
_cod_data_source_block I
_cod_original_cell_volume 528.27(8)
_cod_database_code 2226448
_cod_database_fobs_code 2226448

loop_
_symmetry_equiv_pos_as_xyz
'x, y, z'
'-x, -y, -z'

loop_
_atom_site_type_symbol
_atom_site_label
_atom_site_fract_x
_atom_site_fract_y
_atom_site_fract_z
_atom_site_U_iso_or_equiv
_atom_site_adp_type
_atom_site_calc_flag
_atom_site_refinement_flags
_atom_site_occupancy
_atom_site_disorder_assembly
_atom_site_disorder_group
C C1 0.7397(3) 0.6967(3) 0.2398(2) 0.0523(6) Uani d . 1 . .
H H1A 0.7789 0.7846 0.2623 0.063 Uiso calc R 1 . .
C C2 0.7772(3) 0.5136(3) 0.35036(19) 0.0469(5) Uani d . 1 . .
H H2A 0.7291 0.522 0.4392 0.056 Uiso calc R 1 . .
C C3 0.9992(3) 0.3926(3) 0.3543(2) 0.0577(6) Uani d . 1 . .
H H3A 1.1234 0.4104 0.3763 0.069 Uiso calc R 1 . .
C C4 0.9994(3) 0.2591(3) 0.3232(2) 0.0539(6) Uani d . 1 . .
H H4A 1.1241 0.1731 0.3191 0.065 Uiso calc R 1 . .
C C5 0.7809(3) 0.2602(2) 0.29543(19) 0.0441(5) Uani d . 1 . .
C C6 0.6293(3) 0.4281(2) 0.30671(18) 0.0398(5) Uani d . 1 . .
H H6A 0.5122 0.4035 0.3749 0.048 Uiso calc R 1 . .
C C7 0.5333(3) 0.5718(2) 0.17594(18) 0.0451(5) Uani d . 1 . .
H H7A 0.4042 0.5598 0.145 0.054 Uiso calc R 1 . .
C C8 0.7187(4) 0.5983(3) 0.0741(2) 0.0559(6) Uani d . 1 . .
H H8A 0.7437 0.5677 -0.0024 0.067 Uiso calc R 1 . .
C C9 0.8395(3) 0.6717(3) 0.1112(2) 0.0594(6) Uani d . 1 . .
H H9A 0.9646 0.7027 0.0658 0.071 Uiso calc R 1 . .
C C10 0.5010(3) 0.7287(2) 0.21729(19) 0.0455(5) Uani d . 1 . .
C C11 0.3131(4) 0.7909(3) 0.3016(2) 0.0631(6) Uani d . 1 . .
H H11A 0.3434 0.8275 0.371 0.076 Uiso calc R 1 . .
H H11B 0.1933 0.7363 0.3235 0.076 Uiso calc R 1 . .
C C12 0.3480(4) 0.8997(3) 0.1568(2) 0.0646(6) Uani d . 1 . .
H H12A 0.2489 0.9102 0.0921 0.078 Uiso calc R 1 . .
H H12B 0.399 1.0014 0.1396 0.078 Uiso calc R 1 . .
C C13 0.7460(4) 0.1787(3) 0.2006(2) 0.0620(6) Uani d . 1 . .
H H13A 0.6199 0.2352 0.1456 0.074 Uiso calc R 1 . .
H H13B 0.874 0.1232 0.1577 0.074 Uiso calc R 1 . .
C C14 0.7068(4) 0.0959(3) 0.3469(2) 0.0644(6) Uani d . 1 . .
H H14B 0.8112 -0.0099 0.393 0.077 Uiso calc R 1 . .
H H14C 0.5569 0.1022 0.3809 0.077 Uiso calc R 1 . .

loop_
_atom_site_aniso_label
_atom_site_aniso_U_11
_atom_site_aniso_U_22
_atom_site_aniso_U_33
_atom_site_aniso_U_12
_atom_site_aniso_U_13
_atom_site_aniso_U_23
C1 0.0501(12) 0.0406(12) 0.0711(14) -0.0082(9) -0.0029(10) -0.0272(11)
C2 0.0463(11) 0.0487(13) 0.0494(11) -0.0028(9) -0.0071(9) -0.0260(10)
C3 0.0425(12) 0.0604(15) 0.0706(14) -0.0029(10) -0.0187(10) -0.0245(12)
C4 0.0396(11) 0.0502(14) 0.0637(13) 0.0054(10) -0.0080(9) -0.0207(11)
C5 0.0454(11) 0.0349(11) 0.0479(11) -0.0001(9) -0.0058(9) -0.0156(9)
C6 0.0368(10) 0.0360(11) 0.0435(10) -0.0049(8) 0.0011(8) -0.0143(8)
C7 0.0419(10) 0.0398(12) 0.0527(12) 0.0024(9) -0.0124(9) -0.0205(9)
C8 0.0647(14) 0.0459(13) 0.0417(11) 0.0098(11) -0.0027(10) -0.0156(10)
C9 0.0503(13) 0.0419(13) 0.0681(14) -0.0068(10) 0.0119(11) -0.0077(11)
C10 0.0434(11) 0.0351(12) 0.0542(12) 0.0013(9) -0.0025(9) -0.0193(9)
C11 0.0592(14) 0.0509(15) 0.0694(15) 0.0054(11) 0.0040(11) -0.0267(12)
C12 0.0638(14) 0.0429(14) 0.0744(16) 0.0062(11) -0.0035(12) -0.0204(12)
C13 0.0758(15) 0.0457(14) 0.0672(15) -0.0036(12) -0.0123(12) -0.0279(12)
C14 0.0731(15) 0.0398(13) 0.0736(16) -0.0078(11) -0.0065(12) -0.0158(11)

loop_
_atom_type_symbol
_atom_type_description
_atom_type_scat_dispersion_real
_atom_type_scat_dispersion_imag
_atom_type_scat_source
C C 0.0033 0.0016 'International Tables Vol C Tables 4.2.6.8 and 6.1.1.4'
H H 0 0 'International Tables Vol C Tables 4.2.6.8 and 6.1.1.4'

loop_
_geom_angle_atom_site_label_1
_geom_angle_atom_site_label_2
_geom_angle_atom_site_label_3
_geom_angle_site_symmetry_1
_geom_angle_site_symmetry_3
_geom_angle
_geom_angle_publ_flag
C9 C1 C10 . . 100.07(16) ?
C9 C1 C2 . . 106.78(17) ?
C10 C1 C2 . . 99.49(14) ?
C9 C1 H1A . . 116 ?
C10 C1 H1A . . 116 ?
C2 C1 H1A . . 116 ?
C3 C2 C6 . . 103.53(15) ?
C3 C2 C1 . . 117.77(17) ?
C6 C2 C1 . . 102.59(14) ?
C3 C2 H2A . . 110.8 ?
C6 C2 H2A . . 110.8 ?
C1 C2 H2A . . 110.8 ?
C4 C3 C2 . . 112.80(18) ?
C4 C3 H3A . . 123.6 ?
C2 C3 H3A . . 123.6 ?
C3 C4 C5 . . 112.61(19) ?
C3 C4 H4A . . 123.7 ?
C5 C4 H4A . . 123.7 ?
C4 C5 C13 . . 122.29(18) ?
C4 C5 C14 . . 120.29(18) ?
C13 C5 C14 . . 58.99(13) ?
C4 C5 C6 . . 105.79(15) ?
C13 C5 C6 . . 123.02(17) ?
C14 C5 C6 . . 120.92(17) ?
C5 C6 C7 . . 118.11(15) ?
C5 C6 C2 . . 105.17(14) ?
C7 C6 C2 . . 102.28(14) ?
C5 C6 H6A . . 110.2 ?
C7 C6 H6A . . 110.2 ?
C2 C6 H6A . . 110.2 ?
C8 C7 C10 . . 99.26(15) ?
C8 C7 C6 . . 107.61(16) ?
C10 C7 C6 . . 99.27(14) ?
C8 C7 H7A . . 116.1 ?
C10 C7 H7A . . 116.1 ?
C6 C7 H7A . . 116.1 ?
C9 C8 C7 . . 108.46(17) ?
C9 C8 H8A . . 125.8 ?
C7 C8 H8A . . 125.8 ?
C8 C9 C1 . . 107.59(16) ?
C8 C9 H9A . . 126.2 ?
C1 C9 H9A . . 126.2 ?
C12 C10 C11 . . 61.07(14) ?
C12 C10 C1 . . 125.94(18) ?
C11 C10 C1 . . 126.01(17) ?
C12 C10 C7 . . 125.59(17) ?
C11 C10 C7 . . 125.14(17) ?
C1 C10 C7 . . 94.78(15) ?
C10 C11 C12 . . 59.39(13) ?
C10 C11 H11A . . 117.8 ?
C12 C11 H11A . . 117.8 ?
C10 C11 H11B . . 117.8 ?
C12 C11 H11B . . 117.8 ?
H11A C11 H11B . . 115 ?
C10 C12 C11 . . 59.55(14) ?
C10 C12 H12A . . 117.8 ?
C11 C12 H12A . . 117.8 ?
C10 C12 H12B . . 117.8 ?
C11 C12 H12B . . 117.8 ?
H12A C12 H12B . . 115 ?
C14 C13 C5 . . 60.73(13) ?
C14 C13 H13A . . 117.7 ?
C5 C13 H13A . . 117.7 ?
C14 C13 H13B . . 117.7 ?
C5 C13 H13B . . 117.7 ?
H13A C13 H13B . . 114.8 ?
C13 C14 C5 . . 60.28(13) ?
C13 C14 H14B . . 117.7 ?
C5 C14 H14B . . 117.7 ?
C13 C14 H14C . . 117.7 ?
C5 C14 H14C . . 117.7 ?
H14B C14 H14C . . 114.9 ?

loop_
_geom_bond_atom_site_label_1
_geom_bond_atom_site_label_2
_geom_bond_site_symmetry_2
_geom_bond_distance
_geom_bond_publ_flag
C1 C9 . 1.496(3) ?
C1 C10 . 1.513(3) ?
C1 C2 . 1.566(3) ?
C1 H1A . 0.98 ?
C2 C3 . 1.500(3) ?
C2 C6 . 1.564(2) ?
C2 H2A . 0.98 ?
C3 C4 . 1.312(3) ?
C3 H3A . 0.93 ?
C4 C5 . 1.470(3) ?
C4 H4A . 0.93 ?
C5 C13 . 1.503(3) ?
C5 C14 . 1.509(3) ?
C5 C6 . 1.532(3) ?
C6 C7 . 1.556(3) ?
C6 H6A . 0.98 ?
C7 C8 . 1.500(3) ?
C7 C10 . 1.525(2) ?
C7 H7A . 0.98 ?
C8 C9 . 1.309(3) ?
C8 H8A . 0.93 ?
C9 H9A . 0.93 ?
C10 C12 . 1.489(3) ?
C10 C11 . 1.491(3) ?
C11 C12 . 1.514(3) ?
C11 H11A . 0.97 ?
C11 H11B . 0.97 ?
C12 H12A . 0.97 ?
C12 H12B . 0.97 ?
C13 C14 . 1.483(3) ?
C13 H13A . 0.97 ?
C13 H13B . 0.97 ?
C14 H14B . 0.97 ?
C14 H14C . 0.97 ?

loop_
_geom_torsion_atom_site_label_1
_geom_torsion_atom_site_label_2
_geom_torsion_atom_site_label_3
_geom_torsion_atom_site_label_4
_geom_torsion_site_symmetry_1
_geom_torsion_site_symmetry_2
_geom_torsion_site_symmetry_3
_geom_torsion_site_symmetry_4
_geom_torsion
_geom_torsion_publ_flag
C9 C1 C2 C3 . . . . 45.1(2) ?
C10 C1 C2 C3 . . . . 148.69(16) ?
C9 C1 C2 C6 . . . . -67.80(18) ?
C10 C1 C2 C6 . . . . 35.83(17) ?
C6 C2 C3 C4 . . . . -0.8(2) ?
C1 C2 C3 C4 . . . . -113.1(2) ?
C2 C3 C4 C5 . . . . -1.3(3) ?
C3 C4 C5 C13 . . . . 150.9(2) ?
C3 C4 C5 C14 . . . . -138.8(2) ?
C3 C4 C5 C6 . . . . 2.8(2) ?
C4 C5 C6 C7 . . . . 110.17(18) ?
C13 C5 C6 C7 . . . . -37.6(3) ?
C14 C5 C6 C7 . . . . -108.5(2) ?
C4 C5 C6 C2 . . . . -3.09(19) ?
C13 C5 C6 C2 . . . . -150.86(18) ?
C14 C5 C6 C2 . . . . 138.22(18) ?
C3 C2 C6 C5 . . . . 2.37(18) ?
C1 C2 C6 C5 . . . . 125.38(16) ?
C3 C2 C6 C7 . . . . -121.60(17) ?
C1 C2 C6 C7 . . . . 1.41(17) ?
C5 C6 C7 C8 . . . . -49.8(2) ?
C2 C6 C7 C8 . . . . 65.04(17) ?
C5 C6 C7 C10 . . . . -152.68(15) ?
C2 C6 C7 C10 . . . . -37.84(17) ?
C10 C7 C8 C9 . . . . 32.5(2) ?
C6 C7 C8 C9 . . . . -70.4(2) ?
C7 C8 C9 C1 . . . . 0.2(2) ?
C10 C1 C9 C8 . . . . -33.2(2) ?
C2 C1 C9 C8 . . . . 70.0(2) ?
C9 C1 C10 C12 . . . . -91.6(2) ?
C2 C1 C10 C12 . . . . 159.29(19) ?
C9 C1 C10 C11 . . . . -169.39(19) ?
C2 C1 C10 C11 . . . . 81.5(2) ?
C9 C1 C10 C7 . . . . 49.82(17) ?
C2 C1 C10 C7 . . . . -59.27(16) ?
C8 C7 C10 C12 . . . . 92.4(2) ?
C6 C7 C10 C12 . . . . -157.93(19) ?
C8 C7 C10 C11 . . . . 169.4(2) ?
C6 C7 C10 C11 . . . . -80.9(2) ?
C8 C7 C10 C1 . . . . -49.28(17) ?
C6 C7 C10 C1 . . . . 60.43(16) ?
C1 C10 C11 C12 . . . . 115.3(2) ?
C7 C10 C11 C12 . . . . -115.1(2) ?
C1 C10 C12 C11 . . . . -115.4(2) ?
C7 C10 C12 C11 . . . . 114.4(2) ?
C4 C5 C13 C14 . . . . 108.4(2) ?
C6 C5 C13 C14 . . . . -108.9(2) ?
C4 C5 C14 C13 . . . . -111.8(2) ?
C6 C5 C14 C13 . . . . 112.4(2) ?

loop_
_cod_related_entry_id
_cod_related_entry_database
_cod_related_entry_code
1 ChemSpider 490537
